data_4350271
loop_
_publ_author_name
'Tesema, Yohannes T.'
'Pham, David M.'
'Franz, Katherine J.'

_publ_section_title
;
 Synthesis and characterization of copper(II) complexes of cysteinyldopa
 and benzothiazine model ligands related to pheomelanin.
;
_journal_issue 16
_journal_name_full 'Inorganic chemistry'
_journal_page_first 6102
_journal_page_last 6104
_journal_paper_doi 10.1021/ic060262n
_journal_volume 45
_journal_year 2006
_chemical_formula_moiety 'C16 H21 N O2 S'
_chemical_formula_sum 'C16 H21 N O2 S'
_chemical_formula_weight 291.40
_chemical_name_common '5,7-di-(t-butyl)-4-hydroxyl-1,3-benzylthiazole-2-carbaldehyde (Zole)'
_space_group_IT_number 2
_space_group_name_Hall '-P 1'
_space_group_name_H-M_alt 'P -1'
_symmetry_cell_setting triclinic
_symmetry_space_group_name_Hall '-P 1'
_symmetry_space_group_name_H-M 'P -1'
_atom_sites_solution_hydrogens geom
_atom_sites_solution_primary direct
_atom_sites_solution_secondary difmap
_audit_creation_method SHELXL-97
_cell_angle_alpha 89.7840(10)
_cell_angle_beta 82.8150(10)
_cell_angle_gamma 86.0640(10)
_cell_formula_units_Z 4
_cell_length_a 9.9417(5)
_cell_length_b 11.8736(6)
_cell_length_c 13.7756(7)
_cell_measurement_reflns_used 3941
_cell_measurement_temperature 174(2)
_cell_measurement_theta_max 26.32
_cell_measurement_theta_min 2.27
_cell_volume 1609.53(14)
_computing_cell_refinement SAINT
_computing_data_collection 'Apex II 1.0 Rev.27 (Bruker, 2004)'
_computing_data_reduction 'SAINT 7.12A (Bruker, 2004)'
_computing_molecular_graphics 'SHELXTL 5.1, XP (Sheldrick, 1994)'
_computing_publication_material 'SHELXS-97 (Sheldrick, 1990)'
_computing_structure_refinement 'SHELXL-97 (Sheldrick, 1997)'
_computing_structure_solution 'SHELXS-97 (Sheldrick, 1990)'
_diffrn_ambient_temperature 174(2)
_diffrn_detector_area_resol_mean 0.75
_diffrn_measured_fraction_theta_full 0.975
_diffrn_measured_fraction_theta_max 0.975
_diffrn_measurement_device_type 'Bruker KAPPA APEX II CCD'
_diffrn_measurement_method 'Area Detector'
_diffrn_radiation_monochromator graphite
_diffrn_radiation_source 'fine-focus sealed tube'
_diffrn_radiation_type MoK\a
_diffrn_radiation_wavelength 0.71073
_diffrn_reflns_av_R_equivalents 0.0188
_diffrn_reflns_av_sigmaI/netI 0.0310
_diffrn_reflns_limit_h_max 12
_diffrn_reflns_limit_h_min -12
_diffrn_reflns_limit_k_max 14
_diffrn_reflns_limit_k_min -14
_diffrn_reflns_limit_l_max 17
_diffrn_reflns_limit_l_min -17
_diffrn_reflns_number 12003
_diffrn_reflns_theta_full 26.37
_diffrn_reflns_theta_max 26.37
_diffrn_reflns_theta_min 1.49
_diffrn_standards_number 0
_exptl_absorpt_coefficient_mu 0.202
_exptl_absorpt_correction_T_max 0.9840
_exptl_absorpt_correction_T_min 0.9742
_exptl_absorpt_correction_type multi-scan
_exptl_absorpt_process_details 'SADABS 2.10 (Sheldrick, 2004)'
_exptl_crystal_colour translucent
_exptl_crystal_density_diffrn 1.203
_exptl_crystal_density_method 'not measured'
_exptl_crystal_description blocks
_exptl_crystal_F_000 624
_exptl_crystal_size_max 0.13
_exptl_crystal_size_mid 0.10
_exptl_crystal_size_min 0.08
_refine_diff_density_max 0.363
_refine_diff_density_min -0.383
_refine_diff_density_rms 0.046
_refine_ls_extinction_method none
_refine_ls_goodness_of_fit_ref 1.114
_refine_ls_hydrogen_treatment constr
_refine_ls_matrix_type full
_refine_ls_number_parameters 373
_refine_ls_number_reflns 6415
_refine_ls_number_restraints 0
_refine_ls_restrained_S_all 1.114
_refine_ls_R_factor_all 0.0640
_refine_ls_R_factor_gt 0.0472
_refine_ls_shift/su_max 0.000
_refine_ls_shift/su_mean 0.000
_refine_ls_structure_factor_coef Fsqd
_refine_ls_weighting_details 'calc w=1/[\s^2^(Fo^2^)+(0.0571P)^2^+0.3811P] where P=(Fo^2^+2Fc^2^)/3'
_refine_ls_weighting_scheme calc
_refine_ls_wR_factor_gt 0.1184
_refine_ls_wR_factor_ref 0.1292
_reflns_number_gt 4905
_reflns_number_total 6415
_reflns_threshold_expression I>2\s(I)
_cod_data_source_file ic060262nsi20060519_121754.cif
_cod_data_source_block hemi
_cod_depositor_comments
;
The following automatic conversions were performed:

data item '_exptl_absorpt_correction_type' value 'Multi-scan' was
changed to 'multi-scan' in accordance with the
/home/saulius/struct/COD-crude-data/automatic-downloads/DataCite-retrospective/ACS/depositions/lib/dictionaries/cif_core.dic
dictionary named 'cif_core.dic' version 2.4.2 last updated on
2011-04-26.

data item '_symmetry_cell_setting' value 'Triclinic' was changed to
'triclinic' in accordance with the
/home/saulius/struct/COD-crude-data/automatic-downloads/DataCite-retrospective/ACS/depositions/lib/dictionaries/cif_core.dic
dictionary named 'cif_core.dic' version 2.4.2 last updated on
2011-04-26.

Automatic conversion script
Id: cif_fix_values 6909 2019-04-08 15:41:33Z antanas 
;
_cod_original_sg_symbol_H-M 'P-1   '
_cod_database_code 4350271

loop_
_symmetry_equiv_pos_as_xyz
'x, y, z'
'-x, -y, -z'

loop_
_atom_site_label
_atom_site_type_symbol
_atom_site_fract_x
_atom_site_fract_y
_atom_site_fract_z
_atom_site_U_iso_or_equiv
_atom_site_adp_type
_atom_site_occupancy
_atom_site_symmetry_multiplicity
_atom_site_calc_flag
_atom_site_refinement_flags
_atom_site_disorder_assembly
_atom_site_disorder_group
S1 S 0.23500(6) 0.04121(5) -0.00439(4) 0.04632(16) Uani 1 1 d . . .
O1 O 0.03785(16) 0.00767(14) 0.34009(10) 0.0528(4) Uani 1 1 d . . .
H1 H -0.0226 -0.0166 0.3098 0.079 Uiso 1 1 calc R . .
O2 O 0.1336(2) -0.16644(16) -0.09821(13) 0.0756(5) Uani 1 1 d . . .
N1 N 0.09592(17) -0.05466(14) 0.14076(12) 0.0412(4) Uani 1 1 d . . .
C1 C 0.22812(19) 0.10291(17) 0.11105(13) 0.0365(4) Uani 1 1 d . . .
C2 C 0.14663(19) 0.03941(17) 0.17885(14) 0.0371(4) Uani 1 1 d . . .
C3 C 0.1217(2) 0.06929(17) 0.27817(13) 0.0387(4) Uani 1 1 d . . .
C4 C 0.18611(19) 0.15868(17) 0.31184(13) 0.0366(4) Uani 1 1 d . . .
C5 C 0.26779(19) 0.21870(17) 0.24113(14) 0.0386(4) Uani 1 1 d . . .
H3 H 0.3116 0.2801 0.2643 0.046 Uiso 1 1 calc R . .
C6 C 0.29070(19) 0.19712(17) 0.14105(13) 0.0376(4) Uani 1 1 d . . .
C7 C 0.1354(2) -0.06310(18) 0.04699(15) 0.0426(5) Uani 1 1 d . . .
C8 C 0.3823(2) 0.26761(18) 0.07002(15) 0.0459(5) Uani 1 1 d . . .
C9 C 0.5087(3) 0.1940(3) 0.0290(2) 0.0748(8) Uani 1 1 d . . .
H9A H 0.5580 0.1672 0.0829 0.112 Uiso 1 1 calc R . .
H9B H 0.5677 0.2385 -0.0163 0.112 Uiso 1 1 calc R . .
H9C H 0.4814 0.1292 -0.0058 0.112 Uiso 1 1 calc R . .
C10 C 0.3050(3) 0.3127(2) -0.01319(18) 0.0682(7) Uani 1 1 d . . .
H10A H 0.2781 0.2492 -0.0499 0.102 Uiso 1 1 calc R . .
H10B H 0.3638 0.3588 -0.0571 0.102 Uiso 1 1 calc R . .
H10C H 0.2238 0.3589 0.0142 0.102 Uiso 1 1 calc R . .
C11 C 0.4288(3) 0.3695(2) 0.12170(19) 0.0750(8) Uani 1 1 d . . .
H11A H 0.3491 0.4167 0.1504 0.112 Uiso 1 1 calc R . .
H11B H 0.4848 0.4137 0.0742 0.112 Uiso 1 1 calc R . .
H11C H 0.4822 0.3431 0.1735 0.112 Uiso 1 1 calc R . .
C12 C 0.1739(2) 0.18760(17) 0.42145(13) 0.0407(5) Uani 1 1 d . . .
C13 C 0.2566(3) 0.2875(2) 0.44152(16) 0.0563(6) Uani 1 1 d . . .
H13A H 0.2219 0.3550 0.4091 0.084 Uiso 1 1 calc R . .
H13B H 0.3523 0.2700 0.4161 0.084 Uiso 1 1 calc R . .
H13C H 0.2486 0.3012 0.5122 0.084 Uiso 1 1 calc R . .
C14 C 0.0252(2) 0.2176(2) 0.46324(17) 0.0553(6) Uani 1 1 d . . .
H14A H 0.0204 0.2380 0.5325 0.083 Uiso 1 1 calc R . .
H14B H -0.0284 0.1524 0.4567 0.083 Uiso 1 1 calc R . .
H14C H -0.0113 0.2816 0.4271 0.083 Uiso 1 1 calc R . .
C15 C 0.2293(3) 0.0848(2) 0.47576(15) 0.0577(6) Uani 1 1 d . . .
H15A H 0.3255 0.0681 0.4517 0.087 Uiso 1 1 calc R . .
H15B H 0.1782 0.0195 0.4642 0.087 Uiso 1 1 calc R . .
H15C H 0.2195 0.1013 0.5460 0.087 Uiso 1 1 calc R . .
C16 C 0.0992(2) -0.1568(2) -0.01198(17) 0.0539(6) Uani 1 1 d . . .
H16 H 0.0457 -0.2126 0.0200 0.065 Uiso 1 1 calc R . .
S2 S 0.46325(5) 0.04521(5) 0.69641(4) 0.04996(17) Uani 1 1 d . . .
O3 O 0.01691(14) 0.25310(12) 0.77681(13) 0.0529(4) Uani 1 1 d . . .
H3A H 0.0056 0.1857 0.7928 0.079 Uiso 1 1 calc R . .
O4 O 0.3928(2) -0.19932(14) 0.69448(15) 0.0747(5) Uani 1 1 d . . .
N2 N 0.20182(16) 0.06132(13) 0.73673(11) 0.0371(4) Uani 1 1 d . . .
C21 C 0.38301(19) 0.18029(16) 0.70929(14) 0.0381(4) Uani 1 1 d . . .
C26 C 0.43694(19) 0.28653(17) 0.69529(15) 0.0406(5) Uani 1 1 d . A .
C25 C 0.3411(2) 0.37723(17) 0.71141(15) 0.0409(5) Uani 1 1 d . . .
H25A H 0.3739 0.4503 0.7024 0.049 Uiso 1 1 calc R . .
C24 C 0.2007(2) 0.37261(16) 0.73963(14) 0.0380(4) Uani 1 1 d . . .
C23 C 0.15187(19) 0.26587(16) 0.75102(14) 0.0362(4) Uani 1 1 d . . .
C22 C 0.24284(18) 0.17058(15) 0.73406(13) 0.0335(4) Uani 1 1 d . . .
C27 C 0.3065(2) -0.01052(17) 0.71856(14) 0.0403(4) Uani 1 1 d . . .
C32 C 0.5877(2) 0.3008(2) 0.66086(19) 0.0548(6) Uani 1 1 d . . .
C33A C 0.6656(6) 0.2717(6) 0.7505(5) 0.0743(17) Uiso 0.50 1 d P A 1
H33A H 0.6427 0.3306 0.8006 0.111 Uiso 0.50 1 calc PR A 1
H33B H 0.7636 0.2673 0.7294 0.111 Uiso 0.50 1 calc PR A 1
H33C H 0.6392 0.1989 0.7777 0.111 Uiso 0.50 1 calc PR A 1
C33B C 0.6831(5) 0.2296(5) 0.7191(4) 0.0603(14) Uiso 0.50 1 d P A 2
H33D H 0.7203 0.1627 0.6808 0.090 Uiso 0.50 1 calc PR A 2
H33E H 0.6327 0.2061 0.7807 0.090 Uiso 0.50 1 calc PR A 2
H33F H 0.7576 0.2745 0.7332 0.090 Uiso 0.50 1 calc PR A 2
C34 C 0.6264(3) 0.2439(3) 0.5601(3) 0.0935(10) Uani 1 1 d . A .
H34A H 0.7229 0.2518 0.5382 0.140 Uiso 1 1 calc R . .
H34B H 0.5715 0.2800 0.5129 0.140 Uiso 1 1 calc R . .
H34C H 0.6095 0.1636 0.5652 0.140 Uiso 1 1 calc R . .
C35 C 0.6164(3) 0.4245(2) 0.6452(3) 0.0871(10) Uani 1 1 d . A .
H35A H 0.5966 0.4653 0.7076 0.131 Uiso 1 1 calc R . .
H35B H 0.5590 0.4580 0.5983 0.131 Uiso 1 1 calc R . .
H35C H 0.7123 0.4298 0.6195 0.131 Uiso 1 1 calc R . .
C28 C 0.1059(2) 0.48052(18) 0.75424(18) 0.0499(5) Uani 1 1 d . . .
C29 C 0.0018(3) 0.4808(2) 0.6811(3) 0.0801(9) Uani 1 1 d . . .
H29A H -0.0604 0.5486 0.6913 0.120 Uiso 1 1 calc R . .
H29B H -0.0500 0.4135 0.6910 0.120 Uiso 1 1 calc R . .
H29C H 0.0491 0.4806 0.6143 0.120 Uiso 1 1 calc R . .
C30 C 0.1817(3) 0.5873(2) 0.7359(3) 0.0832(9) Uani 1 1 d . . .
H30A H 0.2296 0.5854 0.6692 0.125 Uiso 1 1 calc R . .
H30B H 0.2475 0.5917 0.7829 0.125 Uiso 1 1 calc R . .
H30C H 0.1167 0.6535 0.7438 0.125 Uiso 1 1 calc R . .
C31 C 0.0321(3) 0.4865(3) 0.8593(2) 0.0917(10) Uani 1 1 d . . .
H31A H -0.0262 0.5566 0.8680 0.138 Uiso 1 1 calc R . .
H31B H 0.0992 0.4849 0.9058 0.138 Uiso 1 1 calc R . .
H31C H -0.0237 0.4217 0.8710 0.138 Uiso 1 1 calc R . .
C36 C 0.2962(3) -0.13355(19) 0.70964(16) 0.0514(5) Uani 1 1 d . . .
H36 H 0.2083 -0.1616 0.7163 0.062 Uiso 1 1 calc R . .

loop_
_atom_site_aniso_label
_atom_site_aniso_U_11
_atom_site_aniso_U_22
_atom_site_aniso_U_33
_atom_site_aniso_U_23
_atom_site_aniso_U_13
_atom_site_aniso_U_12
S1 0.0524(3) 0.0539(3) 0.0321(3) -0.0047(2) -0.0002(2) -0.0096(3)
O1 0.0594(10) 0.0642(10) 0.0364(8) 0.0029(7) 0.0013(7) -0.0303(8)
O2 0.1011(15) 0.0755(12) 0.0498(10) -0.0231(9) -0.0014(9) -0.0161(11)
N1 0.0410(9) 0.0442(10) 0.0390(9) -0.0021(7) -0.0052(7) -0.0079(7)
C1 0.0369(10) 0.0437(11) 0.0289(9) 0.0014(8) -0.0036(8) -0.0030(8)
C2 0.0357(10) 0.0411(11) 0.0356(10) 0.0005(8) -0.0066(8) -0.0065(8)
C3 0.0392(10) 0.0455(11) 0.0317(10) 0.0043(8) -0.0026(8) -0.0085(9)
C4 0.0374(10) 0.0415(11) 0.0313(10) 0.0014(8) -0.0055(8) -0.0036(8)
C5 0.0415(11) 0.0416(11) 0.0342(10) 0.0004(8) -0.0073(8) -0.0079(9)
C6 0.0371(10) 0.0426(11) 0.0338(10) 0.0042(8) -0.0052(8) -0.0062(8)
C7 0.0420(11) 0.0450(12) 0.0408(11) -0.0048(9) -0.0054(9) -0.0036(9)
C8 0.0514(13) 0.0492(12) 0.0371(11) 0.0061(9) -0.0008(9) -0.0117(10)
C9 0.0533(15) 0.085(2) 0.0803(19) 0.0086(16) 0.0163(13) -0.0108(14)
C10 0.0849(19) 0.0705(17) 0.0510(14) 0.0218(13) -0.0109(13) -0.0145(14)
C11 0.098(2) 0.0724(18) 0.0572(15) 0.0088(13) 0.0018(14) -0.0468(16)
C12 0.0464(11) 0.0467(12) 0.0288(10) -0.0018(8) -0.0033(8) -0.0053(9)
C13 0.0648(15) 0.0659(15) 0.0404(12) -0.0085(11) -0.0085(10) -0.0158(12)
C14 0.0537(14) 0.0603(15) 0.0484(13) -0.0068(11) 0.0047(10) 0.0007(11)
C15 0.0772(17) 0.0620(15) 0.0335(11) 0.0017(10) -0.0114(11) 0.0063(13)
C16 0.0578(14) 0.0534(14) 0.0508(14) -0.0127(11) -0.0062(11) -0.0079(11)
S2 0.0398(3) 0.0421(3) 0.0658(4) -0.0035(3) -0.0009(2) 0.0023(2)
O3 0.0339(8) 0.0413(8) 0.0808(11) 0.0083(8) 0.0035(7) -0.0040(6)
O4 0.0798(13) 0.0424(10) 0.0958(14) -0.0045(9) 0.0053(10) 0.0095(9)
N2 0.0417(9) 0.0362(9) 0.0334(8) 0.0028(7) -0.0025(7) -0.0059(7)
C21 0.0364(10) 0.0397(11) 0.0382(10) -0.0032(8) -0.0057(8) -0.0012(8)
C26 0.0339(10) 0.0446(11) 0.0445(11) -0.0033(9) -0.0059(8) -0.0087(9)
C25 0.0399(11) 0.0369(11) 0.0471(11) -0.0016(9) -0.0058(9) -0.0103(9)
C24 0.0397(11) 0.0352(10) 0.0397(11) -0.0023(8) -0.0063(8) -0.0035(8)
C23 0.0334(10) 0.0400(11) 0.0350(10) 0.0018(8) -0.0036(8) -0.0033(8)
C22 0.0353(10) 0.0351(10) 0.0305(9) 0.0005(8) -0.0041(7) -0.0056(8)
C27 0.0464(12) 0.0359(10) 0.0378(10) 0.0016(8) -0.0027(8) -0.0026(9)
C32 0.0348(11) 0.0545(14) 0.0752(16) -0.0014(12) -0.0032(11) -0.0098(10)
C34 0.0643(18) 0.097(2) 0.110(3) -0.0183(19) 0.0356(17) -0.0200(17)
C35 0.0514(16) 0.0704(19) 0.138(3) -0.0061(18) 0.0065(17) -0.0269(14)
C28 0.0458(12) 0.0370(11) 0.0663(15) -0.0016(10) -0.0072(10) 0.0014(9)
C29 0.0724(18) 0.0523(15) 0.121(3) 0.0105(16) -0.0414(17) 0.0052(13)
C30 0.0689(18) 0.0358(13) 0.145(3) -0.0087(15) -0.0152(18) -0.0034(12)
C31 0.106(3) 0.073(2) 0.083(2) -0.0063(16) 0.0221(18) 0.0330(18)
C36 0.0645(15) 0.0407(12) 0.0469(12) 0.0013(10) 0.0021(11) -0.0048(11)

loop_
_atom_type_symbol
_atom_type_description
_atom_type_scat_dispersion_real
_atom_type_scat_dispersion_imag
_atom_type_scat_source
C C 0.0033 0.0016 'International Tables Vol C Tables 4.2.6.8 and 6.1.1.4'
H H 0.0000 0.0000 'International Tables Vol C Tables 4.2.6.8 and 6.1.1.4'
N N 0.0061 0.0033 'International Tables Vol C Tables 4.2.6.8 and 6.1.1.4'
O O 0.0106 0.0060 'International Tables Vol C Tables 4.2.6.8 and 6.1.1.4'
S S 0.1246 0.1234 'International Tables Vol C Tables 4.2.6.8 and 6.1.1.4'

loop_
_geom_angle_atom_site_label_1
_geom_angle_atom_site_label_2
_geom_angle_atom_site_label_3
_geom_angle
C7 S1 C1 89.36(9)
C3 O1 H1 109.5
C7 N1 C2 110.25(16)
C6 C1 C2 121.09(17)
C6 C1 S1 130.39(14)
C2 C1 S1 108.50(14)
N1 C2 C3 122.98(17)
N1 C2 C1 115.45(17)
C3 C2 C1 121.55(18)
O1 C3 C4 121.42(17)
O1 C3 C2 119.26(17)
C4 C3 C2 119.29(17)
C3 C4 C5 116.77(17)
C3 C4 C12 121.48(16)
C5 C4 C12 121.70(17)
C6 C5 C4 126.63(18)
C6 C5 H3 116.7
C4 C5 H3 116.7
C5 C6 C1 114.50(17)
C5 C6 C8 122.56(17)
C1 C6 C8 122.89(17)
N1 C7 C16 121.98(19)
N1 C7 S1 116.41(15)
C16 C7 S1 121.61(16)
C9 C8 C10 110.4(2)
C9 C8 C11 108.0(2)
C10 C8 C11 107.6(2)
C9 C8 C6 109.04(18)
C10 C8 C6 110.31(18)
C11 C8 C6 111.45(18)
C8 C9 H9A 109.5
C8 C9 H9B 109.5
H9A C9 H9B 109.5
C8 C9 H9C 109.5
H9A C9 H9C 109.5
H9B C9 H9C 109.5
C8 C10 H10A 109.5
C8 C10 H10B 109.5
H10A C10 H10B 109.5
C8 C10 H10C 109.5
H10A C10 H10C 109.5
H10B C10 H10C 109.5
C8 C11 H11A 109.5
C8 C11 H11B 109.5
H11A C11 H11B 109.5
C8 C11 H11C 109.5
H11A C11 H11C 109.5
H11B C11 H11C 109.5
C13 C12 C15 107.63(18)
C13 C12 C14 107.87(19)
C15 C12 C14 109.36(18)
C13 C12 C4 112.23(16)
C15 C12 C4 108.62(17)
C14 C12 C4 111.04(16)
C12 C13 H13A 109.5
C12 C13 H13B 109.5
H13A C13 H13B 109.5
C12 C13 H13C 109.5
H13A C13 H13C 109.5
H13B C13 H13C 109.5
C12 C14 H14A 109.5
C12 C14 H14B 109.5
H14A C14 H14B 109.5
C12 C14 H14C 109.5
H14A C14 H14C 109.5
H14B C14 H14C 109.5
C12 C15 H15A 109.5
C12 C15 H15B 109.5
H15A C15 H15B 109.5
C12 C15 H15C 109.5
H15A C15 H15C 109.5
H15B C15 H15C 109.5
O2 C16 C7 123.4(2)
O2 C16 H16 118.3
C7 C16 H16 118.3
C27 S2 C21 89.29(9)
C23 O3 H3A 109.5
C27 N2 C22 110.24(16)
C22 C21 C26 121.22(18)
C22 C21 S2 108.52(14)
C26 C21 S2 130.21(16)
C25 C26 C21 114.19(18)
C25 C26 C32 122.83(18)
C21 C26 C32 122.93(19)
C26 C25 C24 127.00(18)
C26 C25 H25A 116.5
C24 C25 H25A 116.5
C23 C24 C25 116.72(18)
C23 C24 C28 121.88(18)
C25 C24 C28 121.38(17)
O3 C23 C24 120.86(18)
O3 C23 C22 119.92(17)
C24 C23 C22 119.22(17)
N2 C22 C23 123.07(17)
N2 C22 C21 115.31(17)
C23 C22 C21 121.58(17)
N2 C27 C36 123.51(19)
N2 C27 S2 116.53(15)
C36 C27 S2 119.82(17)
C35 C32 C33B 116.9(3)
C35 C32 C26 111.9(2)
C33B C32 C26 113.1(3)
C35 C32 C34 105.4(2)
C33B C32 C34 99.0(3)
C26 C32 C34 109.10(19)
C35 C32 C33A 100.9(3)
C33B C32 C33A 24.7(3)
C26 C32 C33A 106.4(3)
C34 C32 C33A 122.8(3)
C32 C33A H33A 109.5
C32 C33A H33B 109.5
H33A C33A H33B 109.5
C32 C33A H33C 109.5
H33A C33A H33C 109.5
H33B C33A H33C 109.5
C32 C33B H33D 109.5
C32 C33B H33E 109.5
H33D C33B H33E 109.5
C32 C33B H33F 109.5
H33D C33B H33F 109.5
H33E C33B H33F 109.5
C32 C34 H34A 109.5
C32 C34 H34B 109.5
H34A C34 H34B 109.5
C32 C34 H34C 109.5
H34A C34 H34C 109.5
H34B C34 H34C 109.5
C32 C35 H35A 109.5
C32 C35 H35B 109.5
H35A C35 H35B 109.5
C32 C35 H35C 109.5
H35A C35 H35C 109.5
H35B C35 H35C 109.5
C30 C28 C29 106.9(2)
C30 C28 C24 112.56(19)
C29 C28 C24 109.20(19)
C30 C28 C31 108.0(2)
C29 C28 C31 109.8(2)
C24 C28 C31 110.38(19)
C28 C29 H29A 109.5
C28 C29 H29B 109.5
H29A C29 H29B 109.5
C28 C29 H29C 109.5
H29A C29 H29C 109.5
H29B C29 H29C 109.5
C28 C30 H30A 109.5
C28 C30 H30B 109.5
H30A C30 H30B 109.5
C28 C30 H30C 109.5
H30A C30 H30C 109.5
H30B C30 H30C 109.5
C28 C31 H31A 109.5
C28 C31 H31B 109.5
H31A C31 H31B 109.5
C28 C31 H31C 109.5
H31A C31 H31C 109.5
H31B C31 H31C 109.5
O4 C36 C27 123.2(2)
O4 C36 H36 118.4
C27 C36 H36 118.4

loop_
_geom_bond_atom_site_label_1
_geom_bond_atom_site_label_2
_geom_bond_distance
S1 C7 1.732(2)
S1 C1 1.7450(19)
O1 C3 1.363(2)
O1 H1 0.8400
O2 C16 1.198(3)
N1 C7 1.304(3)
N1 C2 1.387(2)
C1 C6 1.404(3)
C1 C2 1.409(3)
C2 C3 1.402(3)
C3 C4 1.387(3)
C4 C5 1.412(3)
C4 C12 1.538(3)
C5 C6 1.391(3)
C5 H3 0.9500
C6 C8 1.537(3)
C7 C16 1.471(3)
C8 C9 1.529(4)
C8 C10 1.533(3)
C8 C11 1.533(3)
C9 H9A 0.9800
C9 H9B 0.9800
C9 H9C 0.9800
C10 H10A 0.9800
C10 H10B 0.9800
C10 H10C 0.9800
C11 H11A 0.9800
C11 H11B 0.9800
C11 H11C 0.9800
C12 C13 1.534(3)
C12 C15 1.535(3)
C12 C14 1.537(3)
C13 H13A 0.9800
C13 H13B 0.9800
C13 H13C 0.9800
C14 H14A 0.9800
C14 H14B 0.9800
C14 H14C 0.9800
C15 H15A 0.9800
C15 H15B 0.9800
C15 H15C 0.9800
C16 H16 0.9500
S2 C27 1.726(2)
S2 C21 1.741(2)
O3 C23 1.363(2)
O3 H3A 0.8400
O4 C36 1.193(3)
N2 C27 1.299(3)
N2 C22 1.385(2)
C21 C22 1.405(3)
C21 C26 1.408(3)
C26 C25 1.387(3)
C26 C32 1.535(3)
C25 C24 1.406(3)
C25 H25A 0.9500
C24 C23 1.389(3)
C24 C28 1.536(3)
C23 C22 1.400(3)
C27 C36 1.478(3)
C32 C35 1.525(3)
C32 C33B 1.528(6)
C32 C34 1.539(4)
C32 C33A 1.563(6)
C33A H33A 0.9800
C33A H33B 0.9800
C33A H33C 0.9800
C33B H33D 0.9800
C33B H33E 0.9800
C33B H33F 0.9800
C34 H34A 0.9800
C34 H34B 0.9800
C34 H34C 0.9800
C35 H35A 0.9800
C35 H35B 0.9800
C35 H35C 0.9800
C28 C30 1.523(3)
C28 C29 1.532(3)
C28 C31 1.538(4)
C29 H29A 0.9800
C29 H29B 0.9800
C29 H29C 0.9800
C30 H30A 0.9800
C30 H30B 0.9800
C30 H30C 0.9800
C31 H31A 0.9800
C31 H31B 0.9800
C31 H31C 0.9800
C36 H36 0.9500

loop_
_geom_hbond_atom_site_label_D
_geom_hbond_atom_site_label_H
_geom_hbond_atom_site_label_A
_geom_hbond_distance_DH
_geom_hbond_distance_HA
_geom_hbond_distance_DA
_geom_hbond_angle_DHA
_geom_hbond_site_symmetry_A
O1 H1 N2 0.84 2.07 2.894(2) 166.5 2_556
O3 H3A N1 0.84 2.06 2.850(2) 156.0 2_556
O3 H3A N2 0.84 2.41 2.837(2) 112.1 .

loop_
_geom_torsion_atom_site_label_1
_geom_torsion_atom_site_label_2
_geom_torsion_atom_site_label_3
_geom_torsion_atom_site_label_4
_geom_torsion
C7 S1 C1 C6 176.9(2)
C7 S1 C1 C2 -1.53(15)
C7 N1 C2 C3 -179.41(19)
C7 N1 C2 C1 -0.6(2)
C6 C1 C2 N1 -177.07(17)
S1 C1 C2 N1 1.5(2)
C6 C1 C2 C3 1.8(3)
S1 C1 C2 C3 -179.62(16)
N1 C2 C3 O1 -3.8(3)
C1 C2 C3 O1 177.45(18)
N1 C2 C3 C4 174.23(18)
C1 C2 C3 C4 -4.5(3)
O1 C3 C4 C5 -178.34(18)
C2 C3 C4 C5 3.7(3)
O1 C3 C4 C12 4.2(3)
C2 C3 C4 C12 -173.78(18)
C3 C4 C5 C6 -0.2(3)
C12 C4 C5 C6 177.21(19)
C4 C5 C6 C1 -2.4(3)
C4 C5 C6 C8 -179.78(19)
C2 C1 C6 C5 1.6(3)
S1 C1 C6 C5 -176.72(15)
C2 C1 C6 C8 178.95(18)
S1 C1 C6 C8 0.7(3)
C2 N1 C7 C16 178.51(19)
C2 N1 C7 S1 -0.7(2)
C1 S1 C7 N1 1.35(17)
C1 S1 C7 C16 -177.85(19)
C5 C6 C8 C9 112.6(2)
C1 C6 C8 C9 -64.6(3)
C5 C6 C8 C10 -126.0(2)
C1 C6 C8 C10 56.8(3)
C5 C6 C8 C11 -6.6(3)
C1 C6 C8 C11 176.3(2)
C3 C4 C12 C13 178.46(19)
C5 C4 C12 C13 1.1(3)
C3 C4 C12 C15 59.6(3)
C5 C4 C12 C15 -117.7(2)
C3 C4 C12 C14 -60.7(3)
C5 C4 C12 C14 122.0(2)
N1 C7 C16 O2 179.7(2)
S1 C7 C16 O2 -1.1(3)
C27 S2 C21 C22 2.70(14)
C27 S2 C21 C26 -174.7(2)
C22 C21 C26 C25 2.1(3)
S2 C21 C26 C25 179.27(15)
C22 C21 C26 C32 -175.35(18)
S2 C21 C26 C32 1.8(3)
C21 C26 C25 C24 0.2(3)
C32 C26 C25 C24 177.7(2)
C26 C25 C24 C23 -1.2(3)
C26 C25 C24 C28 -179.6(2)
C25 C24 C23 O3 -179.03(17)
C28 C24 C23 O3 -0.7(3)
C25 C24 C23 C22 -0.1(3)
C28 C24 C23 C22 178.25(18)
C27 N2 C22 C23 -179.93(17)
C27 N2 C22 C21 2.4(2)
O3 C23 C22 N2 3.8(3)
C24 C23 C22 N2 -175.17(17)
O3 C23 C22 C21 -178.69(17)
C24 C23 C22 C21 2.4(3)
C26 C21 C22 N2 174.22(17)
S2 C21 C22 N2 -3.5(2)
C26 C21 C22 C23 -3.5(3)
S2 C21 C22 C23 178.80(14)
C22 N2 C27 C36 -175.85(18)
C22 N2 C27 S2 -0.1(2)
C21 S2 C27 N2 -1.59(16)
C21 S2 C27 C36 174.31(17)
C25 C26 C32 C35 -1.2(3)
C21 C26 C32 C35 176.1(2)
C25 C26 C32 C33B 133.5(3)
C21 C26 C32 C33B -49.3(4)
C25 C26 C32 C34 -117.5(3)
C21 C26 C32 C34 59.8(3)
C25 C26 C32 C33A 108.2(3)
C21 C26 C32 C33A -74.6(4)
C23 C24 C28 C30 -178.8(2)
C25 C24 C28 C30 -0.6(3)
C23 C24 C28 C29 -60.3(3)
C25 C24 C28 C29 117.9(2)
C23 C24 C28 C31 60.5(3)
C25 C24 C28 C31 -121.3(2)
N2 C27 C36 O4 -178.8(2)
S2 C27 C36 O4 5.6(3)
